data_4002716
loop_
_publ_author_name
'M\;aczka, Miros\/law'
'G\;agor, Anna'
'Ptak, Maciej'
'Paraguassu, Waldeci'
'da Silva, Tercio Almeida'
'Sieradzki, Adam'
'Pikul, Adam'

_publ_section_title
;
 Phase Transitions and Coexistence of Magnetic and Electric Orders in the
 Methylhydrazinium Metal Formate Frameworks
;
_journal_issue 5
_journal_name_full 'Chemistry of Materials'
_journal_page_first 2264
_journal_paper_doi 10.1021/acs.chemmater.6b05249
_journal_volume 29
_journal_year 2017
_chemical_formula_sum 'C4 H10 N2 O6 Zn'
_chemical_formula_weight 247.51
_space_group_crystal_system trigonal
_space_group_IT_number 161
_space_group_name_Hall 'R 3 -2"c'
_space_group_name_H-M_alt 'R 3 c :H'
_symmetry_space_group_name_Hall 'R 3 -2"c'
_symmetry_space_group_name_H-M 'R 3 c :H'
_atom_sites_solution_hydrogens mixed
_audit_creation_method SHELXL-2014/7
_cell_angle_alpha 90
_cell_angle_beta 90
_cell_angle_gamma 120
_cell_formula_units_Z 6
_cell_length_a 8.0764(3)
_cell_length_b 8.0764(3)
_cell_length_c 22.3715(10)
_cell_measurement_reflns_used 3560
_cell_measurement_temperature 300(1)
_cell_measurement_theta_max 29.2420
_cell_measurement_theta_min 4.6400
_cell_volume 1263.75(9)
_computing_cell_refinement 'CrysAlisPro 1.171.38.41 (Rigaku OD, 2015)'
_computing_data_collection 'CrysAlisPro 1.171.38.41 (Rigaku OD, 2015)'
_computing_data_reduction 'CrysAlisPro 1.171.38.41 (Rigaku OD, 2015)'
_computing_structure_refinement 'SHELXL-2014/7 (Sheldrick, 2014)'
_diffrn_ambient_environment air
_diffrn_ambient_temperature 300(1)
_diffrn_detector 'CCD plate'
_diffrn_detector_area_resol_mean 10.6249
_diffrn_detector_type Atlas
_diffrn_measured_fraction_theta_full 1.000
_diffrn_measured_fraction_theta_max 0.977
_diffrn_measurement_device 'four-circle diffractometer'
_diffrn_measurement_device_type 'Xcalibur, Atlas'
_diffrn_radiation_monochromator graphite
_diffrn_radiation_probe x-ray
_diffrn_radiation_type 'Mo K\a'
_diffrn_radiation_wavelength 0.71073
_diffrn_reflns_av_R_equivalents 0.0181
_diffrn_reflns_av_unetI/netI 0.0124
_diffrn_reflns_Laue_measured_fraction_full 1.000
_diffrn_reflns_Laue_measured_fraction_max 0.977
_diffrn_reflns_limit_h_max 11
_diffrn_reflns_limit_h_min -10
_diffrn_reflns_limit_k_max 10
_diffrn_reflns_limit_k_min -11
_diffrn_reflns_limit_l_max 29
_diffrn_reflns_limit_l_min -24
_diffrn_reflns_number 5148
_diffrn_reflns_point_group_measured_fraction_full 1.000
_diffrn_reflns_point_group_measured_fraction_max 0.977
_diffrn_reflns_theta_full 28.000
_diffrn_reflns_theta_max 29.415
_diffrn_reflns_theta_min 3.435
_diffrn_source 'fine-focus sealed X-ray tube'
_diffrn_source_type 'Enhance (Mo) X-ray Source'
_exptl_absorpt_coefficient_mu 2.918
_exptl_absorpt_correction_T_max 1.00000
_exptl_absorpt_correction_T_min 0.85853
_exptl_absorpt_correction_type multi-scan
_exptl_absorpt_process_details
;
CrysAlisPro 1.171.38.41 (Rigaku Oxford Diffraction, 2015)
Empirical absorption correction using spherical harmonics,
 implemented in SCALE3 ABSPACK scaling algorithm.
;
_exptl_crystal_density_diffrn 1.951
_exptl_crystal_description prism
_exptl_crystal_F_000 756
_exptl_crystal_size_max 0.25
_exptl_crystal_size_mid 0.21
_exptl_crystal_size_min 0.12
_refine_diff_density_max 0.174
_refine_diff_density_min -0.418
_refine_diff_density_rms 0.077
_refine_ls_abs_structure_details
;
 Refined as an inversion twin.
;
_refine_ls_abs_structure_Flack 0.47(8)
_refine_ls_extinction_method none
_refine_ls_goodness_of_fit_ref 1.027
_refine_ls_hydrogen_treatment constr
_refine_ls_matrix_type full
_refine_ls_number_parameters 50
_refine_ls_number_reflns 712
_refine_ls_number_restraints 9
_refine_ls_restrained_S_all 1.041
_refine_ls_R_factor_all 0.0217
_refine_ls_R_factor_gt 0.0189
_refine_ls_shift/su_max 0.003
_refine_ls_shift/su_mean 0.001
_refine_ls_structure_factor_coef Fsqd
_refine_ls_weighting_details 'w=1/[\s^2^(Fo^2^)+(0.0310P)^2^+1.5000P] where P=(Fo^2^+2Fc^2^)/3'
_refine_ls_weighting_scheme calc
_refine_ls_wR_factor_gt 0.0497
_refine_ls_wR_factor_ref 0.0514
_reflns_Friedel_coverage 0.987
_reflns_Friedel_fraction_full 1.000
_reflns_Friedel_fraction_max 0.977
_reflns_number_gt 651
_reflns_number_total 712
_reflns_threshold_expression 'I > 2\s(I)'
_cod_data_source_file cm6b05249_si_002.cif
_cod_data_source_block Zn300
_cod_depositor_comments 'Adding full bibliography for 4002715--4002727.cif.'
_cod_original_cell_volume 1263.76(11)
_cod_database_code 4002716
_shelx_shelxl_version_number 2014/7
_shelx_space_group_comment
;
The symmetry employed for this shelxl refinement is uniquely defined
by the following loop, which should always be used as a source of
symmetry information in preference to the above space-group names.
They are only intended as comments.
;
_oxdiff_exptl_absorpt_empirical_full_min 0.878
_oxdiff_exptl_absorpt_empirical_full_max 1.126
_oxdiff_exptl_absorpt_empirical_details
;
Empirical correction (ABSPACK) includes:
- Absorption correction using spherical harmonics
- Frame scaling
;

loop_
_space_group_symop_operation_xyz
'x, y, z'
'-y, x-y, z'
'-x+y, -x, z'
'-y, -x, z+1/2'
'-x+y, y, z+1/2'
'x, x-y, z+1/2'
'x+2/3, y+1/3, z+1/3'
'-y+2/3, x-y+1/3, z+1/3'
'-x+y+2/3, -x+1/3, z+1/3'
'-y+2/3, -x+1/3, z+5/6'
'-x+y+2/3, y+1/3, z+5/6'
'x+2/3, x-y+1/3, z+5/6'
'x+1/3, y+2/3, z+2/3'
'-y+1/3, x-y+2/3, z+2/3'
'-x+y+1/3, -x+2/3, z+2/3'
'-y+1/3, -x+2/3, z+7/6'
'-x+y+1/3, y+2/3, z+7/6'
'x+1/3, x-y+2/3, z+7/6'

loop_
_atom_site_label
_atom_site_type_symbol
_atom_site_fract_x
_atom_site_fract_y
_atom_site_fract_z
_atom_site_U_iso_or_equiv
_atom_site_adp_type
_atom_site_occupancy
_atom_site_site_symmetry_order
_atom_site_calc_flag
_atom_site_refinement_flags_posn
_atom_site_refinement_flags_adp
_atom_site_refinement_flags_occupancy
Zn1 Zn 0.3333 0.6667 0.1678(4) 0.01990(16) Uani 1 3 d S T P
O1 O 0.5577(8) 0.6819(8) 0.22095(7) 0.0305(16) Uani 1 1 d . . .
O2 O 0.3432(8) 0.4562(9) 0.11550(11) 0.0319(16) Uani 1 1 d . . .
C1 C 0.5487(11) 0.5473(9) 0.2532(6) 0.0281(6) Uani 1 1 d . . .
H1 H 0.4321 0.4337 0.2543 0.034 Uiso 1 1 calc R U .
N1 N 0.746(3) 0.334(6) 0.0808(12) 0.040(2) Uani 0.3333 1 d D U P
H1A H 0.7159 0.2122 0.0786 0.048 Uiso 0.3333 1 calc R U P
H1B H 0.8734 0.4048 0.0803 0.048 Uiso 0.3333 1 calc R U P
C2 C 0.671(4) 0.380(4) 0.0277(14) 0.055(7) Uiso 0.3333 1 d D . P
H2A H 0.5358 0.2945 0.0251 0.083 Uiso 0.3333 1 calc R U P
H2B H 0.7323 0.3676 -0.0073 0.083 Uiso 0.3333 1 calc R U P
H2C H 0.6960 0.5095 0.0306 0.083 Uiso 0.3333 1 calc R U P
N2 N 0.679(5) 0.364(3) 0.1375(8) 0.031(5) Uiso 0.3333 1 d D . P
H2D H 0.5544 0.2741 0.1422 0.047 Uiso 0.3333 1 d R U P
H2E H 0.6862 0.4801 0.1388 0.047 Uiso 0.3333 1 d R U P

loop_
_atom_site_aniso_label
_atom_site_aniso_U_11
_atom_site_aniso_U_22
_atom_site_aniso_U_33
_atom_site_aniso_U_23
_atom_site_aniso_U_13
_atom_site_aniso_U_12
Zn1 0.01966(18) 0.01966(18) 0.0204(3) 0.000 0.000 0.00983(9)
O1 0.028(3) 0.028(4) 0.035(3) 0.006(2) -0.006(2) 0.013(3)
O2 0.029(4) 0.032(4) 0.035(3) -0.015(3) -0.005(2) 0.015(3)
C1 0.032(4) 0.016(3) 0.0334(14) 0.009(3) 0.003(3) 0.0098(8)
N1 0.035(6) 0.028(3) 0.061(6) -0.006(4) 0.005(6) 0.019(5)

loop_
_atom_type_symbol
_atom_type_description
_atom_type_scat_dispersion_real
_atom_type_scat_dispersion_imag
_atom_type_scat_source
C C 0.0033 0.0016 'International Tables Vol C Tables 4.2.6.8 and 6.1.1.4'
O O 0.0106 0.0060 'International Tables Vol C Tables 4.2.6.8 and 6.1.1.4'
Zn Zn 0.2839 1.4301 'International Tables Vol C Tables 4.2.6.8 and 6.1.1.4'
N N 0.0061 0.0033 'International Tables Vol C Tables 4.2.6.8 and 6.1.1.4'
H H 0.0000 0.0000 'International Tables Vol C Tables 4.2.6.8 and 6.1.1.4'

loop_
_geom_angle_atom_site_label_1
_geom_angle_atom_site_label_2
_geom_angle_atom_site_label_3
_geom_angle
_geom_angle_site_symmetry_1
_geom_angle_site_symmetry_3
O2 Zn1 O2 91.9(4) 3_565 2_665
O2 Zn1 O2 91.9(4) 3_565 .
O2 Zn1 O2 91.9(4) 2_665 .
O2 Zn1 O1 87.5(2) 3_565 2_665
O2 Zn1 O1 89.0(2) 2_665 2_665
O2 Zn1 O1 179.0(4) . 2_665
O2 Zn1 O1 89.0(2) 3_565 3_565
O2 Zn1 O1 179.0(4) 2_665 3_565
O2 Zn1 O1 87.5(2) . 3_565
O1 Zn1 O1 91.6(4) 2_665 3_565
O2 Zn1 O1 179.0(4) 3_565 .
O2 Zn1 O1 87.5(2) 2_665 .
O2 Zn1 O1 89.0(2) . .
O1 Zn1 O1 91.6(4) 2_665 .
O1 Zn1 O1 91.6(4) 3_565 .
C1 O1 Zn1 125.8(5) . .
C1 O2 Zn1 126.8(5) 12_454 .
O2 C1 O1 126.0(3) 18_554 .
O2 C1 H1 117.0 18_554 .
O1 C1 H1 117.0 . .
N2 N1 C2 115.3(15) . .
N2 N1 H1A 108.5 . .
C2 N1 H1A 108.5 . .
N2 N1 H1B 108.5 . .
C2 N1 H1B 108.5 . .
H1A N1 H1B 107.5 . .
N1 C2 H2A 109.5 . .
N1 C2 H2B 109.5 . .
H2A C2 H2B 109.5 . .
N1 C2 H2C 109.5 . .
H2A C2 H2C 109.5 . .
H2B C2 H2C 109.5 . .
N1 N2 H2D 109.0 . .
N1 N2 H2E 111.5 . .
H2D N2 H2E 107.7 . .

loop_
_geom_bond_atom_site_label_1
_geom_bond_atom_site_label_2
_geom_bond_distance
_geom_bond_site_symmetry_2
Zn1 O2 2.098(6) 3_565
Zn1 O2 2.098(6) 2_665
Zn1 O2 2.098(6) .
Zn1 O1 2.119(6) 2_665
Zn1 O1 2.119(6) 3_565
Zn1 O1 2.119(6) .
O1 C1 1.276(12) .
O2 C1 1.198(13) 12_454
C1 O2 1.198(13) 18_554
C1 H1 0.9300 .
N1 N2 1.45(2) .
N1 C2 1.47(2) .
N1 H1A 0.8900 .
N1 H1B 0.8900 .
C2 H2A 0.9600 .
C2 H2B 0.9600 .
C2 H2C 0.9600 .
N2 H2D 0.9040 .
N2 H2E 0.9056 .

loop_
_geom_hbond_atom_site_label_D
_geom_hbond_atom_site_label_H
_geom_hbond_atom_site_label_A
_geom_hbond_distance_DH
_geom_hbond_distance_HA
_geom_hbond_distance_DA
_geom_hbond_angle_DHA
_geom_hbond_site_symmetry_A
N1 H1B O2 0.89 2.14 2.91(3) 144.0 3_665
N1 H1A O1 0.89 2.04 2.84(3) 148.6 11_544
N1 H1A O2 0.89 2.42 3.23(4) 150.8 2_655
C2 H2A O1 0.96 2.34 3.21(3) 149.6 12_454
